data_4080691
loop_
_publ_author_name
'Leung, Wing-Por'
'Chan, Yuk-Chi'
'Mak, Thomas C. W.'

_publ_section_title
;
 Synthesis and Structural Characterization of Lithium, Potassium,
 Magnesium, and Heavier Group 14 Metal Complexes Derived from
 2-Quinolyl-Linked (Thiophosphorano)methane
;
_journal_issue 9
_journal_name_full Organometallics
_journal_page_first 2584
_journal_paper_doi 10.1021/om400062e
_journal_volume 32
_journal_year 2013
_chemical_formula_sum 'C39 H48 Cl0 N2 P2 Pb2 S2'
_chemical_formula_weight 1085.23
_chemical_name_systematic
; 
 ? 
;
_space_group_IT_number 2
_symmetry_cell_setting triclinic
_symmetry_space_group_name_Hall '-P 1'
_symmetry_space_group_name_H-M 'P -1'
_atom_sites_solution_hydrogens geom
_atom_sites_solution_primary direct
_atom_sites_solution_secondary difmap
_audit_creation_method SHELXL-97
_cell_angle_alpha 100.9430(10)
_cell_angle_beta 108.5360(10)
_cell_angle_gamma 105.1080(10)
_cell_formula_units_Z 2
_cell_length_a 11.2271(7)
_cell_length_b 13.4898(8)
_cell_length_c 15.2475(9)
_cell_measurement_reflns_used 786
_cell_measurement_temperature 296(2)
_cell_measurement_theta_max 15
_cell_measurement_theta_min 15
_cell_volume 2017.8(2)
_computing_cell_refinement 'BRUKER KAPPA APEXII DUO DIFFRACTOMETER'
_computing_data_collection 'BRUKER KAPPA APEXII DUO DIFFRACTOMETER'
_computing_data_reduction 'BRUKER KAPPA APEXII DUO DIFFRACTOMETER'
_computing_molecular_graphics 'SIEMENS SHELXTL'
_computing_publication_material 'SIEMENS SHELXTL'
_computing_structure_refinement 'SHELXL-97 (Sheldrick, 2008)'
_computing_structure_solution 'SHELXS-97 (Sheldrick, 2008)'
_diffrn_ambient_temperature 296(2)
_diffrn_measured_fraction_theta_full 0.998
_diffrn_measured_fraction_theta_max 0.998
_diffrn_measurement_device_type 'BRUKER KAPPA APEXII DUO DIFFRACTOMETER'
_diffrn_measurement_method 'PHI & OMEGA SCAN'
_diffrn_radiation_monochromator graphite
_diffrn_radiation_source 'fine-focus sealed tube'
_diffrn_radiation_type MoK\a
_diffrn_radiation_wavelength 0.71073
_diffrn_reflns_av_R_equivalents 0.0902
_diffrn_reflns_av_sigmaI/netI 0.0942
_diffrn_reflns_limit_h_max 13
_diffrn_reflns_limit_h_min -13
_diffrn_reflns_limit_k_max 16
_diffrn_reflns_limit_k_min -16
_diffrn_reflns_limit_l_max 18
_diffrn_reflns_limit_l_min -18
_diffrn_reflns_number 21652
_diffrn_reflns_theta_full 25.25
_diffrn_reflns_theta_max 25.25
_diffrn_reflns_theta_min 1.48
_exptl_absorpt_coefficient_mu 8.544
_exptl_absorpt_correction_T_max 0.7456
_exptl_absorpt_correction_T_min 0.3943
_exptl_absorpt_correction_type multi-scan
_exptl_crystal_colour red
_exptl_crystal_density_diffrn 1.786
_exptl_crystal_density_method 'not measured'
_exptl_crystal_description block
_exptl_crystal_F_000 1044
_exptl_crystal_size_max 0.50
_exptl_crystal_size_mid 0.30
_exptl_crystal_size_min 0.30
_refine_diff_density_max 1.312
_refine_diff_density_min -2.609
_refine_diff_density_rms 0.251
_refine_ls_extinction_method none
_refine_ls_goodness_of_fit_ref 1.026
_refine_ls_hydrogen_treatment riding
_refine_ls_matrix_type full
_refine_ls_number_parameters 424
_refine_ls_number_reflns 7297
_refine_ls_number_restraints 7
_refine_ls_restrained_S_all 1.026
_refine_ls_R_factor_all 0.0691
_refine_ls_R_factor_gt 0.0555
_refine_ls_shift/su_max 0.009
_refine_ls_shift/su_mean 0.000
_refine_ls_structure_factor_coef Fsqd
_refine_ls_weighting_details 'calc w=1/[\s^2^(Fo^2^)+(0.0700P)^2^+0.0000P] where P=(Fo^2^+2Fc^2^)/3'
_refine_ls_weighting_scheme calc
_refine_ls_wR_factor_gt 0.1332
_refine_ls_wR_factor_ref 0.1441
_reflns_number_gt 5833
_reflns_number_total 7297
_reflns_threshold_expression >2sigma(I)
_cod_data_source_file om400062e_si_002.cif
_cod_data_source_block CYC44
_cod_depositor_comments
;
The following automatic conversions were performed:

'_symmetry_cell_setting' value 'Triclinic' changed to 'triclinic'
according to /home/saulius/struct/CIF-dictionaries/cif_core.dic
dictionary named 'cif_core.dic' version 2.3.1 from 2005-06-27.

Automatic conversion script
Id: cif_fix_values 1891 2012-01-12 08:04:46Z andrius 
;
_cod_original_sg_symbol_H-M P-1
_cod_database_code 4080691

loop_
_symmetry_equiv_pos_as_xyz
'x, y, z'
'-x, -y, -z'

loop_
_atom_site_label
_atom_site_type_symbol
_atom_site_fract_x
_atom_site_fract_y
_atom_site_fract_z
_atom_site_U_iso_or_equiv
_atom_site_adp_type
_atom_site_occupancy
_atom_site_symmetry_multiplicity
_atom_site_calc_flag
_atom_site_refinement_flags
Pb1 Pb 0.65818(3) 0.69196(2) -0.29517(2) 0.03732(13) Uani 1 1 d .
Pb2 Pb 0.48984(3) 0.86422(3) -0.34479(2) 0.03664(13) Uani 1 1 d .
S1 S 0.8862(2) 0.8739(2) -0.26783(15) 0.0445(5) Uani 1 1 d .
S2 S 0.3782(3) 0.57722(19) -0.29197(17) 0.0505(6) Uani 1 1 d .
P1 P 0.7739(2) 0.84339(17) -0.40951(15) 0.0327(5) Uani 1 1 d .
P2 P 0.4595(2) 0.71184(17) -0.18062(15) 0.0333(5) Uani 1 1 d .
N1 N 0.3783(6) 0.6914(5) -0.4964(5) 0.0353(16) Uani 1 1 d .
N2 N 0.6785(7) 0.9913(5) -0.1758(5) 0.0332(15) Uani 1 1 d .
C1 C 0.2588(8) 0.6257(7) -0.5712(6) 0.0357(19) Uani 1 1 d .
C2 C 0.1387(9) 0.6021(8) -0.5544(7) 0.049(2) Uani 1 1 d .
H2A H 0.1405 0.6319 -0.4936 0.059 Uiso 1 1 calc R
C3 C 0.0204(10) 0.5358(9) -0.6274(8) 0.062(3) Uani 1 1 d .
H3A H -0.0581 0.5220 -0.6161 0.074 Uiso 1 1 calc R
C4 C 0.0156(10) 0.4890(9) -0.7176(8) 0.063(3) Uani 1 1 d .
H4A H -0.0655 0.4421 -0.7656 0.076 Uiso 1 1 calc R
C5 C 0.1276(10) 0.5105(8) -0.7371(7) 0.055(3) Uani 1 1 d .
H5A H 0.1220 0.4802 -0.7990 0.066 Uiso 1 1 calc R
C6 C 0.2539(9) 0.5791(7) -0.6638(6) 0.043(2) Uani 1 1 d .
C7 C 0.3780(9) 0.6019(8) -0.6759(6) 0.053(3) Uani 1 1 d .
H7A H 0.3788 0.5707 -0.7355 0.064 Uiso 1 1 calc R
C8 C 0.4930(9) 0.6667(8) -0.6041(6) 0.053(3) Uani 1 1 d .
H8A H 0.5725 0.6826 -0.6142 0.063 Uiso 1 1 calc R
C9 C 0.4922(8) 0.7117(6) -0.5107(6) 0.0342(18) Uani 1 1 d .
C10 C 0.6102(7) 0.7783(7) -0.4231(6) 0.0350(19) Uani 1 1 d .
C11 C 0.8387(8) 0.7636(7) -0.4830(7) 0.042(2) Uani 1 1 d .
H11A H 0.7861 0.7530 -0.5513 0.050 Uiso 1 1 calc R
C12 C 0.8168(12) 0.6515(8) -0.4679(8) 0.062(3) Uani 1 1 d .
H12A H 0.8504 0.6109 -0.5068 0.093 Uiso 1 1 calc R
H12B H 0.7229 0.6146 -0.4867 0.093 Uiso 1 1 calc R
H12C H 0.8634 0.6593 -0.4009 0.093 Uiso 1 1 calc R
C13 C 0.9838(10) 0.8240(10) -0.4631(8) 0.065(3) Uani 1 1 d .
H13A H 1.0147 0.7810 -0.5024 0.097 Uiso 1 1 calc R
H13B H 1.0377 0.8386 -0.3959 0.097 Uiso 1 1 calc R
H13C H 0.9907 0.8906 -0.4783 0.097 Uiso 1 1 calc R
C14 C 0.7988(9) 0.9686(7) -0.4431(7) 0.045(2) Uani 1 1 d .
H14A H 0.8948 1.0015 -0.4271 0.054 Uiso 1 1 calc R
C15 C 0.7266(11) 0.9482(9) -0.5517(7) 0.060(3) Uani 1 1 d .
H15A H 0.7423 1.0155 -0.5662 0.090 Uiso 1 1 calc R
H15B H 0.6323 0.9134 -0.5703 0.090 Uiso 1 1 calc R
H15C H 0.7599 0.9029 -0.5868 0.090 Uiso 1 1 calc R
C16 C 0.7570(12) 1.0497(9) -0.3859(9) 0.068(3) Uani 1 1 d .
H16A H 0.7719 1.1138 -0.4056 0.102 Uiso 1 1 calc R
H16B H 0.8090 1.0672 -0.3179 0.102 Uiso 1 1 calc R
H16C H 0.6638 1.0188 -0.3983 0.102 Uiso 1 1 calc R
C17 C 0.7679(9) 1.0920(7) -0.1221(6) 0.038(2) Uani 1 1 d .
C18 C 0.7660(11) 1.1772(7) -0.1601(8) 0.057(3) Uani 1 1 d .
H18A H 0.7044 1.1654 -0.2220 0.068 Uiso 1 1 calc R
C19 C 0.8560(13) 1.2808(8) -0.1062(9) 0.075(4) Uani 1 1 d .
H19A H 0.8548 1.3378 -0.1321 0.090 Uiso 1 1 calc R
C20 C 0.9488(12) 1.2984(9) -0.0121(9) 0.081(4) Uani 1 1 d .
H20A H 1.0097 1.3672 0.0236 0.097 Uiso 1 1 calc R
C21 C 0.9500(10) 1.2183(8) 0.0260(8) 0.061(3) Uani 1 1 d .
H21A H 1.0109 1.2322 0.0887 0.073 Uiso 1 1 calc R
C22 C 0.8604(8) 1.1107(7) -0.0265(6) 0.043(2) Uani 1 1 d .
C23 C 0.8568(9) 1.0238(8) 0.0100(7) 0.048(2) Uani 1 1 d .
H23A H 0.9175 1.0334 0.0716 0.057 Uiso 1 1 calc R
C24 C 0.7651(8) 0.9244(7) -0.0436(6) 0.039(2) Uani 1 1 d .
H24A H 0.7628 0.8668 -0.0182 0.046 Uiso 1 1 calc R
C25 C 0.6712(8) 0.9084(6) -0.1399(5) 0.0321(18) Uani 1 1 d .
C26 C 0.5736(8) 0.8051(6) -0.2072(6) 0.0326(18) Uani 1 1 d .
C27 C 0.5338(9) 0.6829(8) -0.0666(6) 0.044(2) Uani 1 1 d .
H27A H 0.5746 0.7507 -0.0139 0.053 Uiso 1 1 calc R
C28 C 0.4280(11) 0.6045(9) -0.0443(8) 0.062(3) Uani 1 1 d .
H28A H 0.4705 0.5915 0.0156 0.094 Uiso 1 1 calc R
H28B H 0.3859 0.5378 -0.0957 0.094 Uiso 1 1 calc R
H28C H 0.3617 0.6355 -0.0390 0.094 Uiso 1 1 calc R
C29 C 0.6439(10) 0.6350(9) -0.0682(8) 0.059(3) Uani 1 1 d .
H29A H 0.6807 0.6211 -0.0076 0.089 Uiso 1 1 calc R
H29B H 0.7133 0.6851 -0.0778 0.089 Uiso 1 1 calc R
H29C H 0.6061 0.5690 -0.1201 0.089 Uiso 1 1 calc R
C30 C 0.3309(9) 0.7648(8) -0.1604(7) 0.050(2) Uani 1 1 d .
H30A H 0.2776 0.7136 -0.1378 0.060 Uiso 1 1 calc R
C31 C 0.3969(11) 0.8722(9) -0.0800(8) 0.067(3) Uani 1 1 d .
H31A H 0.3290 0.8982 -0.0698 0.100 Uiso 1 1 calc R
H31B H 0.4536 0.9235 -0.0984 0.100 Uiso 1 1 calc R
H31C H 0.4495 0.8622 -0.0211 0.100 Uiso 1 1 calc R
C32 C 0.2335(10) 0.7746(9) -0.2538(8) 0.061(3) Uani 1 1 d .
H32A H 0.1685 0.8012 -0.2393 0.091 Uiso 1 1 calc R
H32B H 0.1889 0.7051 -0.3014 0.091 Uiso 1 1 calc R
H32C H 0.2829 0.8234 -0.2786 0.091 Uiso 1 1 calc R
C33 C 1.116(2) 1.2991(16) -0.2355(13) 0.136(8) Uani 1 1 d D
H33A H 1.1573 1.3664 -0.2443 0.203 Uiso 1 1 calc R
H33B H 1.0930 1.3123 -0.1802 0.203 Uiso 1 1 calc R
H33C H 1.0373 1.2569 -0.2921 0.203 Uiso 1 1 calc R
C34 C 1.2141(13) 1.2386(13) -0.2194(10) 0.196(16) Uani 1 1 d D
C35 C 1.164(2) 1.1400(12) -0.2072(12) 0.148(11) Uani 1 1 d D
H35A H 1.0809 1.1089 -0.2053 0.177 Uiso 1 1 calc R
C36 C 1.265(2) 1.098(2) -0.1983(14) 0.169(12) Uani 1 1 d D
H36A H 1.2355 1.0271 -0.1971 0.203 Uiso 1 1 calc R
C37 C 1.396(2) 1.1277(13) -0.1907(10) 0.114(7) Uani 1 1 d D
H37 H 1.4535 1.0885 -0.1798 0.137 Uiso 1 1 calc R
C38 C 1.4228(19) 1.2279(12) -0.2029(11) 0.128(7) Uani 1 1 d D
H38A H 1.5077 1.2598 -0.2016 0.154 Uiso 1 1 calc R
C39 C 1.3388(12) 1.2877(10) -0.2170(8) 0.075(4) Uani 1 1 d D
H39A H 1.3651 1.3560 -0.2243 0.090 Uiso 1 1 calc R

loop_
_atom_site_aniso_label
_atom_site_aniso_U_11
_atom_site_aniso_U_22
_atom_site_aniso_U_33
_atom_site_aniso_U_23
_atom_site_aniso_U_13
_atom_site_aniso_U_12
Pb1 0.0453(2) 0.0349(2) 0.0393(2) 0.01534(15) 0.01978(16) 0.01843(16)
Pb2 0.0394(2) 0.0395(2) 0.0324(2) 0.01214(15) 0.01065(15) 0.01876(16)
S1 0.0367(11) 0.0542(14) 0.0308(11) 0.0131(10) 0.0039(9) 0.0082(10)
S2 0.0557(14) 0.0364(13) 0.0396(13) -0.0015(10) 0.0125(11) 0.0011(11)
P1 0.0307(10) 0.0363(12) 0.0287(11) 0.0113(9) 0.0091(9) 0.0095(9)
P2 0.0338(10) 0.0317(12) 0.0298(11) 0.0087(9) 0.0102(9) 0.0069(9)
N1 0.030(3) 0.038(4) 0.031(4) 0.009(3) 0.008(3) 0.007(3)
N2 0.045(4) 0.022(3) 0.030(4) 0.008(3) 0.017(3) 0.005(3)
C1 0.034(4) 0.031(4) 0.040(5) 0.012(4) 0.013(4) 0.007(3)
C2 0.038(5) 0.051(6) 0.053(6) 0.019(5) 0.013(4) 0.010(4)
C3 0.037(5) 0.065(7) 0.070(8) 0.012(6) 0.012(5) 0.015(5)
C4 0.034(5) 0.062(7) 0.066(7) 0.015(6) -0.002(5) 0.003(5)
C5 0.050(6) 0.050(6) 0.038(5) 0.005(4) -0.001(4) 0.006(5)
C6 0.042(5) 0.034(5) 0.040(5) 0.006(4) 0.008(4) 0.004(4)
C7 0.054(6) 0.057(6) 0.028(5) 0.000(4) 0.010(4) 0.004(5)
C8 0.039(5) 0.071(7) 0.033(5) 0.003(5) 0.013(4) 0.005(5)
C9 0.039(4) 0.032(4) 0.033(4) 0.008(3) 0.014(4) 0.014(4)
C10 0.025(4) 0.040(5) 0.034(4) 0.010(4) 0.006(3) 0.009(3)
C11 0.034(4) 0.049(6) 0.046(5) 0.012(4) 0.020(4) 0.016(4)
C12 0.085(8) 0.057(7) 0.065(7) 0.020(5) 0.043(6) 0.037(6)
C13 0.052(6) 0.084(8) 0.072(8) 0.027(6) 0.034(6) 0.028(6)
C14 0.042(5) 0.043(5) 0.052(6) 0.023(4) 0.020(4) 0.013(4)
C15 0.072(7) 0.052(6) 0.047(6) 0.032(5) 0.006(5) 0.017(5)
C16 0.084(8) 0.052(7) 0.083(8) 0.027(6) 0.040(7) 0.030(6)
C17 0.043(5) 0.033(5) 0.036(5) 0.007(4) 0.017(4) 0.011(4)
C18 0.064(6) 0.031(5) 0.054(6) 0.000(4) 0.017(5) -0.001(5)
C19 0.098(9) 0.027(5) 0.079(8) 0.008(5) 0.024(7) 0.005(6)
C20 0.077(8) 0.038(6) 0.076(9) -0.009(6) 0.001(7) -0.009(6)
C21 0.056(6) 0.041(6) 0.057(7) 0.008(5) 0.013(5) -0.010(5)
C22 0.037(5) 0.040(5) 0.040(5) 0.000(4) 0.016(4) 0.000(4)
C23 0.033(5) 0.053(6) 0.032(5) 0.004(4) -0.003(4) 0.000(4)
C24 0.034(4) 0.044(5) 0.040(5) 0.016(4) 0.014(4) 0.014(4)
C25 0.039(4) 0.031(4) 0.020(4) 0.000(3) 0.010(3) 0.011(4)
C26 0.031(4) 0.036(5) 0.030(4) 0.011(3) 0.009(3) 0.015(4)
C27 0.043(5) 0.044(5) 0.041(5) 0.013(4) 0.015(4) 0.009(4)
C28 0.067(7) 0.062(7) 0.062(7) 0.029(6) 0.037(6) 0.007(6)
C29 0.058(6) 0.058(7) 0.064(7) 0.034(5) 0.014(5) 0.025(5)
C30 0.044(5) 0.046(6) 0.060(6) 0.010(5) 0.032(5) 0.009(4)
C31 0.061(7) 0.065(7) 0.064(7) -0.006(6) 0.021(6) 0.027(6)
C32 0.050(6) 0.072(7) 0.064(7) 0.024(6) 0.014(5) 0.034(5)
C33 0.171(19) 0.133(16) 0.093(13) 0.015(11) 0.010(12) 0.102(15)
C34 0.064(10) 0.36(4) 0.061(11) -0.062(17) 0.014(8) 0.023(18)
C35 0.20(2) 0.083(12) 0.064(10) 0.003(9) 0.039(13) -0.069(14)
C36 0.17(2) 0.28(3) 0.068(12) 0.041(15) 0.042(14) 0.11(2)
C37 0.178(18) 0.141(16) 0.067(10) 0.042(10) 0.043(11) 0.122(15)
C38 0.21(2) 0.105(14) 0.068(10) 0.016(9) 0.049(12) 0.055(15)
C39 0.107(10) 0.062(8) 0.042(6) 0.004(5) 0.023(6) 0.021(7)

loop_
_atom_type_symbol
_atom_type_description
_atom_type_scat_dispersion_real
_atom_type_scat_dispersion_imag
_atom_type_scat_source
C C 0.0033 0.0016 'International Tables Vol C Tables 4.2.6.8 and 6.1.1.4'
H H 0.0000 0.0000 'International Tables Vol C Tables 4.2.6.8 and 6.1.1.4'
N N 0.0061 0.0033 'International Tables Vol C Tables 4.2.6.8 and 6.1.1.4'
P P 0.1023 0.0942 'International Tables Vol C Tables 4.2.6.8 and 6.1.1.4'
S S 0.1246 0.1234 'International Tables Vol C Tables 4.2.6.8 and 6.1.1.4'
Cl Cl 0.1484 0.1585 'International Tables Vol C Tables 4.2.6.8 and 6.1.1.4'
Pb Pb -3.3944 10.1111 'International Tables Vol C Tables 4.2.6.8 and 6.1.1.4'

loop_
_geom_angle_atom_site_label_1
_geom_angle_atom_site_label_2
_geom_angle_atom_site_label_3
_geom_angle
C26 Pb1 C10 89.2(3)
C26 Pb1 S1 92.0(2)
C10 Pb1 S1 67.51(18)
C26 Pb1 S2 64.27(19)
C10 Pb1 S2 105.05(19)
S1 Pb1 S2 155.74(7)
C26 Pb2 C10 90.1(3)
C26 Pb2 N1 106.2(2)
C10 Pb2 N1 54.8(2)
C26 Pb2 N2 55.6(2)
C10 Pb2 N2 103.6(2)
N1 Pb2 N2 154.2(2)
P1 S1 Pb1 79.27(9)
P2 S2 Pb1 75.47(9)
C10 P1 C14 114.3(4)
C10 P1 C11 114.7(4)
C14 P1 C11 103.8(4)
C10 P1 S1 105.1(3)
C14 P1 S1 110.3(3)
C11 P1 S1 108.7(3)
C26 P2 C27 114.1(4)
C26 P2 C30 111.2(4)
C27 P2 C30 102.7(4)
C26 P2 S2 106.9(3)
C27 P2 S2 110.3(3)
C30 P2 S2 111.8(3)
C9 N1 C1 120.2(7)
C9 N1 Pb2 90.2(4)
C1 N1 Pb2 144.0(5)
C25 N2 C17 121.6(7)
C25 N2 Pb2 90.7(4)
C17 N2 Pb2 147.7(6)
N1 C1 C6 121.3(8)
N1 C1 C2 119.7(8)
C6 C1 C2 118.9(8)
C3 C2 C1 120.2(10)
C2 C3 C4 121.0(10)
C5 C4 C3 120.8(9)
C4 C5 C6 120.7(10)
C1 C6 C7 116.8(7)
C1 C6 C5 118.4(9)
C7 C6 C5 124.8(9)
C8 C7 C6 121.9(8)
C7 C8 C9 118.9(9)
N1 C9 C8 120.9(7)
N1 C9 C10 113.3(7)
C8 C9 C10 125.8(8)
C9 C10 P1 130.0(6)
C9 C10 Pb2 95.4(5)
P1 C10 Pb2 123.2(4)
C9 C10 Pb1 114.1(6)
P1 C10 Pb1 98.8(4)
Pb2 C10 Pb1 88.6(3)
C13 C11 C12 112.9(8)
C13 C11 P1 111.2(7)
C12 C11 P1 110.4(6)
C15 C14 C16 110.0(9)
C15 C14 P1 112.1(6)
C16 C14 P1 112.3(7)
N2 C17 C18 119.6(8)
N2 C17 C22 120.7(8)
C18 C17 C22 119.7(8)
C17 C18 C19 120.5(10)
C18 C19 C20 119.5(11)
C21 C20 C19 120.7(10)
C20 C21 C22 121.8(10)
C23 C22 C17 117.9(8)
C23 C22 C21 124.3(9)
C17 C22 C21 117.7(9)
C24 C23 C22 120.6(8)
C23 C24 C25 120.1(9)
N2 C25 C24 119.0(7)
N2 C25 C26 115.1(7)
C24 C25 C26 125.6(8)
C25 C26 P2 125.8(6)
C25 C26 Pb2 98.6(5)
P2 C26 Pb2 118.4(4)
C25 C26 Pb1 116.3(5)
P2 C26 Pb1 102.4(4)
Pb2 C26 Pb1 90.4(3)
C29 C27 C28 108.6(8)
C29 C27 P2 111.6(7)
C28 C27 P2 112.0(7)
C31 C30 C32 111.2(9)
C31 C30 P2 110.4(6)
C32 C30 P2 113.1(7)
C39 C34 C35 128.4(15)
C39 C34 C33 117.7(16)
C35 C34 C33 113.9(16)
C36 C35 C34 104(2)
C35 C36 C37 140(2)
C38 C37 C36 104.6(18)
C37 C38 C39 128.0(17)
C34 C39 C38 114.8(14)

loop_
_geom_bond_atom_site_label_1
_geom_bond_atom_site_label_2
_geom_bond_distance
Pb1 C26 2.412(8)
Pb1 C10 2.444(9)
Pb1 S1 2.900(2)
Pb1 S2 3.141(3)
Pb2 C26 2.386(8)
Pb2 C10 2.432(8)
Pb2 N1 2.634(6)
Pb2 N2 2.650(6)
S1 P1 2.021(3)
S2 P2 1.998(3)
P1 C10 1.743(8)
P1 C14 1.835(9)
P1 C11 1.847(8)
P2 C26 1.753(9)
P2 C27 1.838(10)
P2 C30 1.851(9)
N1 C9 1.332(10)
N1 C1 1.382(10)
N2 C25 1.330(10)
N2 C17 1.367(10)
C1 C6 1.410(12)
C1 C2 1.419(13)
C2 C3 1.366(13)
C3 C4 1.377(15)
C4 C5 1.354(15)
C5 C6 1.426(12)
C6 C7 1.425(13)
C7 C8 1.334(12)
C8 C9 1.442(11)
C9 C10 1.465(11)
C11 C13 1.520(13)
C11 C12 1.541(13)
C14 C15 1.526(13)
C14 C16 1.531(13)
C17 C18 1.384(14)
C17 C22 1.424(12)
C18 C19 1.395(13)
C19 C20 1.411(17)
C20 C21 1.322(16)
C21 C22 1.430(12)
C22 C23 1.387(14)
C23 C24 1.362(12)
C24 C25 1.446(11)
C25 C26 1.464(10)
C27 C29 1.541(14)
C27 C28 1.544(13)
C30 C31 1.529(13)
C30 C32 1.548(14)
C33 C34 1.516(9)
C34 C39 1.370(9)
C34 C35 1.375(9)
C35 C36 1.374(10)
C36 C37 1.385(10)
C37 C38 1.367(9)
C38 C39 1.386(9)
